data_4337958
loop_
_publ_author_name
'Hering, Christian'
'Hertrich, Maximilian'
'Schulz, Axel'
'Villinger, Alexander'

_publ_section_title
;
 Azidophosphenium Cations: Versatile Reagents in Inorganic Synthesis.
;
_journal_issue 7
_journal_name_full 'Inorganic chemistry'
_journal_page_first 3880
_journal_paper_doi 10.1021/ic500332s
_journal_volume 53
_journal_year 2014
_chemical_formula_moiety 'C6 H14 N P Cl, Ga Cl4'
_chemical_formula_sum 'C6 H14 Cl5 Ga N P'
_chemical_formula_weight 378.12
_chemical_name_systematic
;
 ?
;
_space_group_IT_number 14
_symmetry_cell_setting monoclinic
_symmetry_Int_Tables_number 14
_symmetry_space_group_name_Hall '-P 2ybc'
_symmetry_space_group_name_H-M 'P 1 21/c 1'
_atom_sites_solution_hydrogens geom
_atom_sites_solution_primary direct
_atom_sites_solution_secondary difmap
_audit_creation_method SHELXL-97
_cell_angle_alpha 90.00
_cell_angle_beta 99.596(3)
_cell_angle_gamma 90.00
_cell_formula_units_Z 4
_cell_length_a 7.6455(4)
_cell_length_b 14.2669(8)
_cell_length_c 14.2010(8)
_cell_measurement_reflns_used 2904
_cell_measurement_temperature 173(2)
_cell_measurement_theta_max 44.093
_cell_measurement_theta_min 5.404
_cell_volume 1527.34(15)
_computing_cell_refinement 'Bruker Apex V7.51A'
_computing_data_collection 'Bruker Apex V7.51A'
_computing_data_reduction 'Bruker SAINT'
_computing_molecular_graphics 'ORTEP-3v2.01 (Farrugia, 1997)'
_computing_publication_material SHELXL-97
_computing_structure_refinement 'SHELXL-97 (Sheldrick, 1997)'
_computing_structure_solution 'SHELXS-97 (Sheldrick, 1997)'
_diffrn_ambient_temperature 173(2)
_diffrn_measured_fraction_theta_full 0.991
_diffrn_measured_fraction_theta_max 0.991
_diffrn_measurement_device_type 'Bruker Apex K2-CCD-diffractometer'
_diffrn_measurement_method 'phi and omega scans'
_diffrn_radiation_monochromator graphite
_diffrn_radiation_source 'sealed tube'
_diffrn_radiation_type MoK\a
_diffrn_radiation_wavelength 0.71073
_diffrn_reflns_av_R_equivalents 0.0719
_diffrn_reflns_av_sigmaI/netI 0.0722
_diffrn_reflns_limit_h_max 8
_diffrn_reflns_limit_h_min -10
_diffrn_reflns_limit_k_max 18
_diffrn_reflns_limit_k_min -19
_diffrn_reflns_limit_l_max 19
_diffrn_reflns_limit_l_min -19
_diffrn_reflns_number 21863
_diffrn_reflns_theta_full 28.49
_diffrn_reflns_theta_max 28.49
_diffrn_reflns_theta_min 2.04
_exptl_absorpt_coefficient_mu 2.749
_exptl_absorpt_correction_T_max 0.8748
_exptl_absorpt_correction_T_min 0.6093
_exptl_absorpt_correction_type multi-scan
_exptl_absorpt_process_details '(SADABS; Sheldrick, 2004)'
_exptl_crystal_colour colourless
_exptl_crystal_density_diffrn 1.644
_exptl_crystal_density_method 'not measured'
_exptl_crystal_description plate
_exptl_crystal_F_000 752
_exptl_crystal_size_max 0.20
_exptl_crystal_size_mid 0.07
_exptl_crystal_size_min 0.05
_refine_diff_density_max 0.407
_refine_diff_density_min -0.428
_refine_diff_density_rms 0.097
_refine_ls_extinction_method none
_refine_ls_goodness_of_fit_ref 0.998
_refine_ls_hydrogen_treatment constr
_refine_ls_matrix_type full
_refine_ls_number_parameters 131
_refine_ls_number_reflns 3825
_refine_ls_number_restraints 0
_refine_ls_restrained_S_all 0.998
_refine_ls_R_factor_all 0.0990
_refine_ls_R_factor_gt 0.0392
_refine_ls_shift/su_max 0.000
_refine_ls_shift/su_mean 0.000
_refine_ls_structure_factor_coef Fsqd
_refine_ls_weighting_details 'calc w=1/[\s^2^(Fo^2^)+(0.0130P)^2^+1.3946P] where P=(Fo^2^+2Fc^2^)/3'
_refine_ls_weighting_scheme calc
_refine_ls_wR_factor_gt 0.0579
_refine_ls_wR_factor_ref 0.0736
_reflns_number_gt 2253
_reflns_number_total 3825
_reflns_threshold_expression >2\s(I)
_cod_data_source_file ic500332s_si_001.cif
_cod_data_source_block is_mfh8_[iPr2NPCl][GaCl4]_1iPr[GaCl4]
_cod_depositor_comments 'Adding full bibliography for 4337958--4337967.cif.'
_cod_original_sg_symbol_H-M 'P 21/c'
_cod_database_code 4337958

loop_
_symmetry_equiv_pos_as_xyz
'x, y, z'
'-x, y+1/2, -z+1/2'
'-x, -y, -z'
'x, -y-1/2, z-1/2'

loop_
_atom_site_label
_atom_site_type_symbol
_atom_site_fract_x
_atom_site_fract_y
_atom_site_fract_z
_atom_site_U_iso_or_equiv
_atom_site_adp_type
_atom_site_occupancy
_atom_site_symmetry_multiplicity
_atom_site_calc_flag
_atom_site_refinement_flags
P1 P 0.17253(12) 0.45864(7) 0.72055(7) 0.0351(2) Uani 1 1 d .
Cl1 Cl 0.15117(14) 0.52626(7) 0.84173(7) 0.0518(3) Uani 1 1 d .
N1 N 0.3613(3) 0.40880(18) 0.73708(18) 0.0262(6) Uani 1 1 d .
C1 C 0.5140(4) 0.4038(2) 0.8186(2) 0.0317(8) Uani 1 1 d .
H1 H 0.6058 0.3632 0.7965 0.038 Uiso 1 1 calc R
C2 C 0.5993(5) 0.4994(2) 0.8399(3) 0.0475(10) Uani 1 1 d .
H2A H 0.6256 0.5271 0.7807 0.071 Uiso 1 1 calc R
H2B H 0.7095 0.4924 0.8857 0.071 Uiso 1 1 calc R
H2C H 0.5177 0.5404 0.8671 0.071 Uiso 1 1 calc R
C3 C 0.4626(5) 0.3557(2) 0.9052(2) 0.0378(9) Uani 1 1 d .
H3A H 0.3780 0.3951 0.9320 0.057 Uiso 1 1 calc R
H3B H 0.5688 0.3461 0.9534 0.057 Uiso 1 1 calc R
H3C H 0.4079 0.2950 0.8863 0.057 Uiso 1 1 calc R
C4 C 0.3862(4) 0.3563(2) 0.6471(2) 0.0317(8) Uani 1 1 d .
H4 H 0.2744 0.3644 0.6001 0.038 Uiso 1 1 calc R
C5 C 0.5333(5) 0.4001(3) 0.6034(2) 0.0415(9) Uani 1 1 d .
H5A H 0.5086 0.4669 0.5922 0.062 Uiso 1 1 calc R
H5B H 0.5406 0.3692 0.5425 0.062 Uiso 1 1 calc R
H5C H 0.6461 0.3926 0.6469 0.062 Uiso 1 1 calc R
C6 C 0.4087(5) 0.2521(2) 0.6663(3) 0.0408(9) Uani 1 1 d .
H6A H 0.5213 0.2408 0.7089 0.061 Uiso 1 1 calc R
H6B H 0.4087 0.2189 0.6059 0.061 Uiso 1 1 calc R
H6C H 0.3105 0.2292 0.6964 0.061 Uiso 1 1 calc R
Ga1 Ga 0.03433(5) 0.71250(3) 0.61723(3) 0.03149(11) Uani 1 1 d .
Cl2 Cl 0.28134(11) 0.63301(6) 0.62533(7) 0.0412(2) Uani 1 1 d .
Cl3 Cl -0.18357(12) 0.61486(7) 0.60853(7) 0.0467(3) Uani 1 1 d .
Cl4 Cl 0.00533(14) 0.80876(8) 0.49944(8) 0.0598(3) Uani 1 1 d .
Cl5 Cl 0.05609(11) 0.79095(7) 0.75093(7) 0.0444(2) Uani 1 1 d .

loop_
_atom_site_aniso_label
_atom_site_aniso_U_11
_atom_site_aniso_U_22
_atom_site_aniso_U_33
_atom_site_aniso_U_23
_atom_site_aniso_U_13
_atom_site_aniso_U_12
P1 0.0331(5) 0.0313(5) 0.0424(6) 0.0049(5) 0.0111(4) 0.0063(4)
Cl1 0.0597(7) 0.0469(6) 0.0549(7) -0.0033(5) 0.0272(5) 0.0165(5)
N1 0.0273(15) 0.0251(15) 0.0271(16) 0.0022(13) 0.0073(12) 0.0007(12)
C1 0.0300(19) 0.035(2) 0.029(2) -0.0008(16) 0.0030(15) 0.0020(15)
C2 0.048(2) 0.044(2) 0.050(3) -0.008(2) 0.005(2) -0.0097(19)
C3 0.040(2) 0.042(2) 0.031(2) 0.0019(17) 0.0057(17) 0.0056(17)
C4 0.0299(18) 0.038(2) 0.026(2) -0.0001(17) 0.0009(15) 0.0040(15)
C5 0.042(2) 0.053(2) 0.033(2) 0.0080(19) 0.0154(18) 0.0074(19)
C6 0.047(2) 0.034(2) 0.041(2) -0.0046(18) 0.0077(19) 0.0057(17)
Ga1 0.0284(2) 0.0338(2) 0.0325(2) 0.0030(2) 0.00556(16) -0.00149(18)
Cl2 0.0359(5) 0.0401(6) 0.0512(6) -0.0001(5) 0.0174(4) 0.0048(4)
Cl3 0.0364(5) 0.0493(6) 0.0522(7) 0.0038(5) 0.0008(4) -0.0137(4)
Cl4 0.0587(7) 0.0672(8) 0.0517(7) 0.0282(6) 0.0043(5) -0.0050(5)
Cl5 0.0354(5) 0.0511(6) 0.0471(6) -0.0149(5) 0.0076(4) 0.0027(4)

loop_
_atom_type_symbol
_atom_type_description
_atom_type_scat_dispersion_real
_atom_type_scat_dispersion_imag
_atom_type_scat_source
C C 0.0033 0.0016 'International Tables Vol C Tables 4.2.6.8 and 6.1.1.4'
H H 0.0000 0.0000 'International Tables Vol C Tables 4.2.6.8 and 6.1.1.4'
N N 0.0061 0.0033 'International Tables Vol C Tables 4.2.6.8 and 6.1.1.4'
P P 0.1023 0.0942 'International Tables Vol C Tables 4.2.6.8 and 6.1.1.4'
Cl Cl 0.1484 0.1585 'International Tables Vol C Tables 4.2.6.8 and 6.1.1.4'
Ga Ga 0.2307 1.6083 'International Tables Vol C Tables 4.2.6.8 and 6.1.1.4'

loop_
_geom_angle_atom_site_label_1
_geom_angle_atom_site_label_2
_geom_angle_atom_site_label_3
_geom_angle
_geom_angle_site_symmetry_1
_geom_angle_site_symmetry_3
N1 P1 Cl1 106.88(11) . .
N1 P1 Cl2 97.10(10) . .
Cl1 P1 Cl2 93.22(5) . .
N1 P1 Cl5 99.01(10) . 2_546
Cl1 P1 Cl5 97.70(5) . 2_546
Cl2 P1 Cl5 156.97(4) . 2_546
N1 P1 Cl3 157.63(10) . .
Cl1 P1 Cl3 85.36(4) . .
Cl2 P1 Cl3 62.91(3) . .
Cl5 P1 Cl3 97.74(3) 2_546 .
C1 N1 C4 115.7(2) . .
C1 N1 P1 134.8(2) . .
C4 N1 P1 109.5(2) . .
N1 C1 C3 111.9(3) . .
N1 C1 C2 111.3(3) . .
C3 C1 C2 113.8(3) . .
N1 C1 H1 106.4 . .
C3 C1 H1 106.4 . .
C2 C1 H1 106.4 . .
C1 C2 H2A 109.5 . .
C1 C2 H2B 109.5 . .
H2A C2 H2B 109.5 . .
C1 C2 H2C 109.5 . .
H2A C2 H2C 109.5 . .
H2B C2 H2C 109.5 . .
C1 C3 H3A 109.5 . .
C1 C3 H3B 109.5 . .
H3A C3 H3B 109.5 . .
C1 C3 H3C 109.5 . .
H3A C3 H3C 109.5 . .
H3B C3 H3C 109.5 . .
C5 C4 C6 114.2(3) . .
C5 C4 N1 110.4(3) . .
C6 C4 N1 111.0(3) . .
C5 C4 H4 106.9 . .
C6 C4 H4 106.9 . .
N1 C4 H4 106.9 . .
C4 C5 H5A 109.5 . .
C4 C5 H5B 109.5 . .
H5A C5 H5B 109.5 . .
C4 C5 H5C 109.5 . .
H5A C5 H5C 109.5 . .
H5B C5 H5C 109.5 . .
C4 C6 H6A 109.5 . .
C4 C6 H6B 109.5 . .
H6A C6 H6B 109.5 . .
C4 C6 H6C 109.5 . .
H6A C6 H6C 109.5 . .
H6B C6 H6C 109.5 . .
Cl4 Ga1 Cl3 112.93(4) . .
Cl4 Ga1 Cl5 109.40(5) . .
Cl3 Ga1 Cl5 109.04(4) . .
Cl4 Ga1 Cl2 110.39(4) . .
Cl3 Ga1 Cl2 108.62(4) . .
Cl5 Ga1 Cl2 106.23(4) . .
Ga1 Cl2 P1 98.68(4) . .
Ga1 Cl3 P1 81.81(3) . .

loop_
_geom_bond_atom_site_label_1
_geom_bond_atom_site_label_2
_geom_bond_distance
_geom_bond_site_symmetry_2
P1 N1 1.591(3) .
P1 Cl1 2.0031(14) .
P1 Cl2 3.0139(13) .
P1 Cl5 3.0297(13) 2_546
P1 Cl3 3.6696(13) .
N1 C1 1.502(4) .
N1 C4 1.520(4) .
C1 C3 1.517(4) .
C1 C2 1.521(5) .
C1 H1 1.0000 .
C2 H2A 0.9800 .
C2 H2B 0.9800 .
C2 H2C 0.9800 .
C3 H3A 0.9800 .
C3 H3B 0.9800 .
C3 H3C 0.9800 .
C4 C5 1.507(4) .
C4 C6 1.517(5) .
C4 H4 1.0000 .
C5 H5A 0.9800 .
C5 H5B 0.9800 .
C5 H5C 0.9800 .
C6 H6A 0.9800 .
C6 H6B 0.9800 .
C6 H6C 0.9800 .
Ga1 Cl4 2.1469(11) .
Ga1 Cl3 2.1593(10) .
Ga1 Cl5 2.1864(10) .
Ga1 Cl2 2.1894(9) .

loop_
_geom_torsion_atom_site_label_1
_geom_torsion_atom_site_label_2
_geom_torsion_atom_site_label_3
_geom_torsion_atom_site_label_4
_geom_torsion
_geom_torsion_site_symmetry_1
Cl1 P1 N1 C1 -0.6(3) .
Cl2 P1 N1 C1 94.9(3) .
Cl5 P1 N1 C1 -101.6(3) 2_546
Cl3 P1 N1 C1 120.4(3) .
Cl1 P1 N1 C4 -179.74(17) .
Cl2 P1 N1 C4 -84.19(19) .
Cl5 P1 N1 C4 79.31(19) 2_546
Cl3 P1 N1 C4 -58.7(4) .
C4 N1 C1 C3 -117.3(3) .
P1 N1 C1 C3 63.6(4) .
C4 N1 C1 C2 114.1(3) .
P1 N1 C1 C2 -65.0(4) .
C1 N1 C4 C5 -65.4(3) .
P1 N1 C4 C5 113.9(3) .
C1 N1 C4 C6 62.3(3) .
P1 N1 C4 C6 -118.4(3) .
Cl4 Ga1 Cl2 P1 -152.86(4) .
Cl3 Ga1 Cl2 P1 -28.53(5) .
Cl5 Ga1 Cl2 P1 88.64(4) .
N1 P1 Cl2 Ga1 -173.18(10) .
Cl1 P1 Cl2 Ga1 -65.72(5) .
Cl5 P1 Cl2 Ga1 52.65(12) 2_546
Cl3 P1 Cl2 Ga1 17.41(3) .
Cl4 Ga1 Cl3 P1 145.87(4) .
Cl5 Ga1 Cl3 P1 -92.29(4) .
Cl2 Ga1 Cl3 P1 23.06(4) .
N1 P1 Cl3 Ga1 -46.2(3) .
Cl1 P1 Cl3 Ga1 78.38(5) .
Cl2 P1 Cl3 Ga1 -17.63(3) .
Cl5 P1 Cl3 Ga1 175.54(4) 2_546
